data_4063455
loop_
_publ_author_name
'Vicente, Jos\'e'
'Abad, Jos\'e Antonio'
'L\'opez-S\'aez, Mar\'ia-Jos\'e'
'Jones, Peter G.'

_publ_section_title
;
 Carbopalladation of Maleate and Fumarate Esters and 1,1-Dimethylallene
 with Ortho-Substituted Aryl Palladium Complexes
;
_journal_issue 2
_journal_name_full Organometallics
_journal_page_first 409
_journal_paper_doi 10.1021/om900957s
_journal_volume 29
_journal_year 2010
_chemical_formula_sum 'C42 H42 Cl2 F3 N3 O8 Pd S'
_chemical_formula_weight 983.15
_chemical_name_systematic
;

 ?

;
_space_group_IT_number 2
_symmetry_cell_setting triclinic
_symmetry_space_group_name_Hall '-P 1'
_symmetry_space_group_name_H-M 'P -1'
_atom_sites_solution_hydrogens geom
_atom_sites_solution_primary Patterson
_atom_sites_solution_secondary difmap
_audit_creation_method SHELXL-97
_cell_angle_alpha 81.832(5)
_cell_angle_beta 87.873(5)
_cell_angle_gamma 76.607(5)
_cell_formula_units_Z 2
_cell_length_a 11.2675(11)
_cell_length_b 11.8420(12)
_cell_length_c 17.0352(16)
_cell_measurement_reflns_used 4456
_cell_measurement_temperature 133(2)
_cell_measurement_theta_max 29.2
_cell_measurement_theta_min 2.2
_cell_volume 2188.7(4)
_computing_cell_refinement 'Bruker SAINT'
_computing_data_collection 'Bruker SMART'
_computing_data_reduction 'Bruker SAINT'
_computing_molecular_graphics 'Siemens XP'
_computing_publication_material SHELXL-97
_computing_structure_refinement 'SHELXL-97 (Sheldrick, 1997)'
_computing_structure_solution 'SHELXS-97 (Sheldrick, 1990)'
_diffrn_ambient_temperature 133(2)
_diffrn_detector_area_resol_mean 8.192
_diffrn_measured_fraction_theta_full 0.994
_diffrn_measured_fraction_theta_max 0.989
_diffrn_measurement_device_type 'Bruker SMART 1000 CCD'
_diffrn_measurement_method '\w- & \f-scan'
_diffrn_radiation_monochromator graphite
_diffrn_radiation_source 'fine-focus sealed tube'
_diffrn_radiation_type MoK\a
_diffrn_radiation_wavelength 0.71073
_diffrn_reflns_av_R_equivalents 0.0375
_diffrn_reflns_av_sigmaI/netI 0.0576
_diffrn_reflns_limit_h_max 14
_diffrn_reflns_limit_h_min -14
_diffrn_reflns_limit_k_max 15
_diffrn_reflns_limit_k_min -15
_diffrn_reflns_limit_l_max 22
_diffrn_reflns_limit_l_min -22
_diffrn_reflns_number 28258
_diffrn_reflns_theta_full 28.00
_diffrn_reflns_theta_max 28.28
_diffrn_reflns_theta_min 1.21
_exptl_absorpt_coefficient_mu 0.661
_exptl_absorpt_correction_T_max 0.983
_exptl_absorpt_correction_T_min 0.776
_exptl_absorpt_correction_type multi-scan
_exptl_absorpt_process_details SADABS
_exptl_crystal_colour colourless
_exptl_crystal_density_diffrn 1.492
_exptl_crystal_density_method 'not measured'
_exptl_crystal_description tablet
_exptl_crystal_F_000 1004
_exptl_crystal_size_max 0.26
_exptl_crystal_size_mid 0.11
_exptl_crystal_size_min 0.05
_refine_diff_density_max 1.385
_refine_diff_density_min -0.654
_refine_diff_density_rms 0.082
_refine_ls_extinction_method none
_refine_ls_goodness_of_fit_ref 0.823
_refine_ls_hydrogen_treatment 'rigid methyls, others riding'
_refine_ls_matrix_type full
_refine_ls_number_parameters 549
_refine_ls_number_reflns 10744
_refine_ls_number_restraints 0
_refine_ls_restrained_S_all 0.823
_refine_ls_R_factor_all 0.0647
_refine_ls_R_factor_gt 0.0425
_refine_ls_shift/su_max 0.015
_refine_ls_shift/su_mean 0.000
_refine_ls_structure_factor_coef Fsqd
_refine_ls_weighting_details 'calc w=1/[\s^2^(Fo^2^)+(0.1000P)^2^] where P=(Fo^2^+2Fc^2^)/3'
_refine_ls_weighting_scheme calc
_refine_ls_wR_factor_gt 0.1153
_refine_ls_wR_factor_ref 0.1276
_reflns_number_gt 8062
_reflns_number_total 10744
_reflns_threshold_expression >2sigma(I)
_cod_data_source_file om900957s_si_002.cif
_cod_data_source_block hinraff
_cod_database_code 4063455

loop_
_symmetry_equiv_pos_as_xyz
'x, y, z'
'-x, -y, -z'

loop_
_atom_site_label
_atom_site_type_symbol
_atom_site_fract_x
_atom_site_fract_y
_atom_site_fract_z
_atom_site_U_iso_or_equiv
_atom_site_adp_type
_atom_site_occupancy
_atom_site_symmetry_multiplicity
_atom_site_calc_flag
_atom_site_refinement_flags
_atom_site_disorder_assembly
_atom_site_disorder_group
Pd Pd 0.710609(19) 0.263241(19) 0.268935(12) 0.02264(8) Uani 1 1 d . . .
N2 N 0.4287(2) 0.3687(2) 0.26521(14) 0.0263(5) Uani 1 1 d . . .
N3 N 0.7068(2) 0.2220(2) 0.08962(14) 0.0275(5) Uani 1 1 d . . .
N4 N 0.9943(2) 0.1704(2) 0.27165(15) 0.0284(5) Uani 1 1 d . . .
O1 O 0.5505(2) 0.1714(2) 0.44047(16) 0.0473(6) Uani 1 1 d . . .
O2 O 0.7319(2) 0.04938(19) 0.42863(14) 0.0418(6) Uani 1 1 d . . .
O3 O 0.7823(2) 0.4608(2) 0.32143(13) 0.0397(6) Uani 1 1 d . . .
O4 O 0.7385(2) 0.53775(18) 0.43378(12) 0.0333(5) Uani 1 1 d . . .
O5 O 0.9426(2) 0.3202(2) 0.46804(15) 0.0447(6) Uani 1 1 d . . .
C1 C 0.7249(3) 0.2475(3) 0.39478(17) 0.0286(6) Uani 1 1 d . . .
H1 H 0.8127 0.2167 0.4096 0.034 Uiso 1 1 calc R . .
C2 C 0.6573(3) 0.1550(2) 0.42320(16) 0.0253(6) Uani 1 1 d . . .
C3 C 0.6755(4) -0.0489(3) 0.4479(2) 0.0531(11) Uani 1 1 d . . .
H3A H 0.6300 -0.0419 0.4979 0.080 Uiso 1 1 calc R . .
H3B H 0.7386 -0.1220 0.4536 0.080 Uiso 1 1 calc R . .
H3C H 0.6194 -0.0495 0.4054 0.080 Uiso 1 1 calc R . .
C4 C 0.6787(3) 0.3622(3) 0.42775(17) 0.0298(6) Uani 1 1 d . . .
H4 H 0.5909 0.3898 0.4122 0.036 Uiso 1 1 calc R . .
C5 C 0.7420(3) 0.4554(3) 0.38770(17) 0.0278(6) Uani 1 1 d . . .
C6 C 0.7906(4) 0.6333(3) 0.3988(2) 0.0433(9) Uani 1 1 d . . .
H6A H 0.8764 0.6031 0.3855 0.065 Uiso 1 1 calc R . .
H6B H 0.7851 0.6894 0.4366 0.065 Uiso 1 1 calc R . .
H6C H 0.7458 0.6724 0.3505 0.065 Uiso 1 1 calc R . .
C11 C 0.6800(3) 0.3448(3) 0.51877(16) 0.0297(6) Uani 1 1 d . . .
C12 C 0.7854(3) 0.3160(3) 0.56722(17) 0.0285(6) Uani 1 1 d . . .
C13 C 0.7722(3) 0.3017(3) 0.64969(18) 0.0334(7) Uani 1 1 d . . .
H13 H 0.8426 0.2830 0.6823 0.040 Uiso 1 1 calc R . .
C14 C 0.6577(3) 0.3146(3) 0.68440(18) 0.0383(8) Uani 1 1 d . . .
H14 H 0.6496 0.3053 0.7405 0.046 Uiso 1 1 calc R . .
C15 C 0.5569(3) 0.3406(3) 0.6380(2) 0.0401(8) Uani 1 1 d . . .
H15 H 0.4785 0.3484 0.6620 0.048 Uiso 1 1 calc R . .
C16 C 0.5672(3) 0.3559(3) 0.55617(19) 0.0370(8) Uani 1 1 d . . .
H16 H 0.4954 0.3743 0.5249 0.044 Uiso 1 1 calc R . .
C17 C 0.9115(3) 0.3047(3) 0.5374(2) 0.0383(8) Uani 1 1 d . . .
H17 H 0.9746 0.2832 0.5758 0.046 Uiso 1 1 calc R . .
C20 C 0.5319(3) 0.3265(3) 0.27136(17) 0.0278(6) Uani 1 1 d . . .
C21 C 0.3028(2) 0.4224(2) 0.25904(17) 0.0249(6) Uani 1 1 d . . .
C22 C 0.2267(3) 0.3938(3) 0.32167(17) 0.0260(6) Uani 1 1 d . . .
C23 C 0.1040(3) 0.4500(3) 0.31494(19) 0.0318(7) Uani 1 1 d . . .
H23 H 0.0488 0.4315 0.3556 0.038 Uiso 1 1 calc R . .
C24 C 0.0606(3) 0.5318(3) 0.2508(2) 0.0346(7) Uani 1 1 d . . .
H24 H -0.0232 0.5711 0.2486 0.042 Uiso 1 1 calc R . .
C25 C 0.1383(3) 0.5572(3) 0.18935(19) 0.0337(7) Uani 1 1 d . . .
H25 H 0.1070 0.6132 0.1451 0.040 Uiso 1 1 calc R . .
C26 C 0.2611(3) 0.5021(3) 0.19143(18) 0.0301(6) Uani 1 1 d . . .
C27 C 0.2749(3) 0.3078(3) 0.39252(18) 0.0339(7) Uani 1 1 d . . .
H27A H 0.3231 0.3428 0.4248 0.041 Uiso 1 1 calc R . .
H27B H 0.3266 0.2371 0.3751 0.041 Uiso 1 1 calc R . .
H27C H 0.2066 0.2871 0.4241 0.041 Uiso 1 1 calc R . .
C28 C 0.3445(3) 0.5288(3) 0.1234(2) 0.0434(8) Uani 1 1 d . . .
H28A H 0.3751 0.5975 0.1311 0.065 Uiso 1 1 calc R . .
H28B H 0.2993 0.5450 0.0735 0.065 Uiso 1 1 calc R . .
H28C H 0.4134 0.4613 0.1215 0.065 Uiso 1 1 calc R . .
C30 C 0.7065(2) 0.2484(3) 0.15189(16) 0.0254(6) Uani 1 1 d . . .
C31 C 0.7113(3) 0.1851(2) 0.01442(16) 0.0240(6) Uani 1 1 d . . .
C32 C 0.8252(3) 0.1617(3) -0.02301(17) 0.0265(6) Uani 1 1 d . . .
C33 C 0.8294(3) 0.1254(3) -0.09739(18) 0.0319(7) Uani 1 1 d . . .
H33 H 0.9048 0.1088 -0.1251 0.038 Uiso 1 1 calc R . .
C34 C 0.7235(3) 0.1132(3) -0.13119(18) 0.0354(7) Uani 1 1 d . . .
H34 H 0.7272 0.0891 -0.1823 0.042 Uiso 1 1 calc R . .
C35 C 0.6127(3) 0.1357(3) -0.09164(18) 0.0334(7) Uani 1 1 d . . .
H35 H 0.5416 0.1261 -0.1157 0.040 Uiso 1 1 calc R . .
C36 C 0.6043(3) 0.1719(3) -0.01763(17) 0.0285(6) Uani 1 1 d . . .
C37 C 0.9380(3) 0.1755(3) 0.01529(19) 0.0390(8) Uani 1 1 d . . .
H37A H 0.9297 0.2579 0.0217 0.047 Uiso 1 1 calc R . .
H37B H 1.0091 0.1503 -0.0182 0.047 Uiso 1 1 calc R . .
H37C H 0.9489 0.1272 0.0674 0.047 Uiso 1 1 calc R . .
C38 C 0.4850(3) 0.1938(4) 0.0277(2) 0.0434(9) Uani 1 1 d . . .
H38A H 0.4202 0.1807 -0.0042 0.052 Uiso 1 1 calc R . .
H38B H 0.4645 0.2748 0.0392 0.052 Uiso 1 1 calc R . .
H38C H 0.4931 0.1400 0.0776 0.052 Uiso 1 1 calc R . .
C40 C 0.8896(3) 0.2034(3) 0.27130(17) 0.0269(6) Uani 1 1 d . . .
C41 C 1.1192(3) 0.1213(3) 0.27973(17) 0.0260(6) Uani 1 1 d . . .
C42 C 1.2005(3) 0.1593(3) 0.22351(18) 0.0305(6) Uani 1 1 d . . .
C43 C 1.3233(3) 0.1099(3) 0.23599(19) 0.0354(7) Uani 1 1 d . . .
H43 H 1.3814 0.1352 0.2001 0.042 Uiso 1 1 calc R . .
C44 C 1.3632(3) 0.0245(3) 0.29969(19) 0.0366(7) Uani 1 1 d . . .
H44 H 1.4480 -0.0084 0.3067 0.044 Uiso 1 1 calc R . .
C45 C 1.2801(3) -0.0132(3) 0.35331(18) 0.0314(7) Uani 1 1 d . . .
H45 H 1.3084 -0.0732 0.3961 0.038 Uiso 1 1 calc R . .
C46 C 1.1553(3) 0.0360(3) 0.34503(17) 0.0275(6) Uani 1 1 d . . .
C47 C 1.1559(3) 0.2489(3) 0.1523(2) 0.0408(8) Uani 1 1 d . . .
H47A H 1.2256 0.2739 0.1250 0.049 Uiso 1 1 calc R . .
H47B H 1.0992 0.3169 0.1697 0.049 Uiso 1 1 calc R . .
H47C H 1.1141 0.2141 0.1159 0.049 Uiso 1 1 calc R . .
C48 C 1.0641(3) -0.0001(3) 0.4037(2) 0.0363(7) Uani 1 1 d . . .
H48A H 1.0121 0.0696 0.4221 0.044 Uiso 1 1 calc R . .
H48B H 1.1070 -0.0519 0.4489 0.044 Uiso 1 1 calc R . .
H48C H 1.0136 -0.0417 0.3783 0.044 Uiso 1 1 calc R . .
S S 0.13365(7) 0.12482(6) 0.78059(5) 0.02915(17) Uani 1 1 d . . .
O6 O 0.0957(2) 0.01859(19) 0.81010(14) 0.0374(5) Uani 1 1 d . . .
O7 O 0.1010(2) 0.2170(2) 0.82989(16) 0.0459(6) Uani 1 1 d . . .
O8 O 0.1185(2) 0.1626(2) 0.69714(14) 0.0477(6) Uani 1 1 d . . .
C99 C 0.2996(3) 0.0811(3) 0.79175(19) 0.0323(7) Uani 1 1 d . . .
F1 F 0.34689(18) -0.00946(18) 0.75279(15) 0.0533(6) Uani 1 1 d . . .
F2 F 0.35273(17) 0.16853(18) 0.76484(13) 0.0478(5) Uani 1 1 d . . .
F3 F 0.3299(2) 0.0483(2) 0.86787(14) 0.0600(6) Uani 1 1 d . . .
C98 C 0.2088(3) 0.4395(4) 0.8620(2) 0.0463(9) Uani 1 1 d . . .
H98A H 0.1746 0.5022 0.8186 0.056 Uiso 1 1 calc R . .
H98B H 0.1898 0.3660 0.8505 0.056 Uiso 1 1 calc R . .
Cl1 Cl 0.13864(17) 0.47513(15) 0.95105(8) 0.0975(5) Uani 1 1 d . . .
Cl2 Cl 0.36689(11) 0.42169(13) 0.86380(10) 0.0924(5) Uani 1 1 d . . .

loop_
_atom_site_aniso_label
_atom_site_aniso_U_11
_atom_site_aniso_U_22
_atom_site_aniso_U_33
_atom_site_aniso_U_23
_atom_site_aniso_U_13
_atom_site_aniso_U_12
Pd 0.02448(12) 0.02580(12) 0.01839(11) -0.00579(8) 0.00612(8) -0.00658(8)
N2 0.0239(12) 0.0263(12) 0.0303(13) -0.0092(10) 0.0057(10) -0.0065(10)
N3 0.0303(13) 0.0301(13) 0.0203(12) -0.0009(10) 0.0027(10) -0.0052(10)
N4 0.0296(13) 0.0259(13) 0.0305(13) -0.0066(10) -0.0003(10) -0.0064(10)
O1 0.0340(13) 0.0457(14) 0.0580(16) 0.0141(12) 0.0011(11) -0.0137(11)
O2 0.0457(14) 0.0279(12) 0.0466(14) 0.0033(10) 0.0069(11) -0.0041(10)
O3 0.0653(16) 0.0322(12) 0.0269(11) -0.0064(9) 0.0100(11) -0.0223(11)
O4 0.0441(13) 0.0277(11) 0.0287(11) -0.0046(9) 0.0112(9) -0.0109(9)
O5 0.0394(13) 0.0484(15) 0.0497(15) -0.0051(12) 0.0123(11) -0.0196(11)
C1 0.0297(15) 0.0284(15) 0.0272(14) -0.0032(12) 0.0017(12) -0.0064(12)
C2 0.0353(16) 0.0224(14) 0.0175(12) 0.0001(10) 0.0019(11) -0.0074(11)
C3 0.097(3) 0.0241(17) 0.039(2) 0.0011(14) 0.010(2) -0.0217(19)
C4 0.0316(16) 0.0330(16) 0.0254(14) -0.0025(12) 0.0025(12) -0.0097(13)
C5 0.0298(15) 0.0281(15) 0.0261(14) 0.0015(12) 0.0011(12) -0.0111(12)
C6 0.064(2) 0.0278(17) 0.0419(19) -0.0087(14) 0.0153(17) -0.0175(16)
C11 0.0402(17) 0.0343(16) 0.0182(13) -0.0031(12) 0.0029(12) -0.0170(13)
C12 0.0368(16) 0.0276(15) 0.0235(14) -0.0041(12) 0.0025(12) -0.0125(12)
C13 0.0482(19) 0.0297(16) 0.0247(15) -0.0003(12) -0.0072(13) -0.0149(14)
C14 0.066(2) 0.0308(17) 0.0193(14) -0.0035(12) 0.0096(15) -0.0151(16)
C15 0.048(2) 0.0318(17) 0.0341(17) 0.0033(14) 0.0166(15) -0.0027(15)
C16 0.0364(17) 0.0439(19) 0.0285(16) 0.0062(14) 0.0003(13) -0.0112(14)
C17 0.0376(18) 0.0359(18) 0.045(2) -0.0005(15) -0.0033(15) -0.0171(14)
C20 0.0315(16) 0.0276(15) 0.0272(14) -0.0080(12) 0.0083(12) -0.0113(12)
C21 0.0228(13) 0.0226(14) 0.0310(15) -0.0099(11) 0.0031(11) -0.0052(11)
C22 0.0242(14) 0.0264(14) 0.0280(14) -0.0062(12) 0.0026(11) -0.0062(11)
C23 0.0242(14) 0.0330(16) 0.0373(17) -0.0052(13) 0.0066(13) -0.0057(12)
C24 0.0231(15) 0.0339(17) 0.0453(19) -0.0074(14) -0.0011(13) -0.0024(12)
C25 0.0383(17) 0.0270(15) 0.0349(17) -0.0007(13) -0.0046(14) -0.0071(13)
C26 0.0354(16) 0.0262(15) 0.0302(15) -0.0047(12) 0.0057(13) -0.0106(12)
C27 0.0307(16) 0.0395(18) 0.0289(15) -0.0024(13) 0.0032(13) -0.0045(13)
C28 0.048(2) 0.0413(19) 0.0389(19) 0.0010(15) 0.0138(16) -0.0128(16)
C30 0.0231(13) 0.0280(15) 0.0225(14) -0.0001(11) 0.0030(11) -0.0035(11)
C31 0.0314(15) 0.0229(14) 0.0174(12) -0.0016(10) 0.0018(11) -0.0065(11)
C32 0.0305(15) 0.0243(14) 0.0238(14) -0.0022(11) 0.0031(12) -0.0056(11)
C33 0.0367(17) 0.0321(16) 0.0256(15) -0.0066(12) 0.0086(13) -0.0048(13)
C34 0.054(2) 0.0313(17) 0.0224(14) -0.0093(12) 0.0024(14) -0.0106(15)
C35 0.0402(18) 0.0338(17) 0.0294(15) -0.0021(13) -0.0074(13) -0.0148(14)
C36 0.0274(15) 0.0290(15) 0.0259(14) 0.0023(12) 0.0011(12) -0.0038(12)
C37 0.0315(17) 0.053(2) 0.0347(17) -0.0066(15) 0.0016(14) -0.0141(15)
C38 0.0289(17) 0.061(2) 0.0360(18) 0.0009(16) 0.0025(14) -0.0065(16)
C40 0.0327(16) 0.0264(15) 0.0222(14) -0.0015(11) 0.0008(12) -0.0093(12)
C41 0.0235(14) 0.0269(15) 0.0303(15) -0.0103(12) -0.0003(11) -0.0071(11)
C42 0.0378(17) 0.0332(16) 0.0259(14) -0.0100(12) 0.0019(13) -0.0159(13)
C43 0.0304(16) 0.049(2) 0.0334(16) -0.0148(15) 0.0100(13) -0.0197(14)
C44 0.0242(15) 0.054(2) 0.0351(17) -0.0167(15) 0.0026(13) -0.0091(14)
C45 0.0297(15) 0.0348(17) 0.0291(15) -0.0087(13) 0.0015(12) -0.0037(13)
C46 0.0274(14) 0.0269(15) 0.0291(15) -0.0075(12) 0.0032(12) -0.0061(12)
C47 0.048(2) 0.044(2) 0.0336(17) 0.0012(15) -0.0012(15) -0.0215(16)
C48 0.0306(16) 0.0352(17) 0.0390(18) 0.0008(14) 0.0067(13) -0.0036(13)
S 0.0254(4) 0.0261(4) 0.0355(4) -0.0005(3) 0.0034(3) -0.0078(3)
O6 0.0326(12) 0.0275(11) 0.0531(14) -0.0047(10) 0.0157(10) -0.0120(9)
O7 0.0415(13) 0.0300(12) 0.0662(17) -0.0147(11) 0.0165(12) -0.0062(10)
O8 0.0447(14) 0.0611(17) 0.0381(13) 0.0086(12) -0.0074(11) -0.0217(12)
C99 0.0257(15) 0.0275(15) 0.0418(18) 0.0018(13) 0.0030(13) -0.0067(12)
F1 0.0361(11) 0.0405(12) 0.0824(17) -0.0153(11) 0.0224(11) -0.0061(9)
F2 0.0341(10) 0.0414(11) 0.0695(15) 0.0049(10) 0.0000(10) -0.0196(9)
F3 0.0521(13) 0.0678(16) 0.0563(14) 0.0176(12) -0.0220(11) -0.0183(12)
C98 0.048(2) 0.053(2) 0.041(2) -0.0015(17) -0.0050(16) -0.0213(18)
Cl1 0.1465(14) 0.0991(11) 0.0494(7) -0.0235(7) 0.0170(8) -0.0276(10)
Cl2 0.0492(6) 0.0804(9) 0.1386(13) 0.0361(9) -0.0277(7) -0.0229(6)

loop_
_atom_type_symbol
_atom_type_description
_atom_type_scat_dispersion_real
_atom_type_scat_dispersion_imag
_atom_type_scat_source
C C 0.0033 0.0016 'International Tables Vol C Tables 4.2.6.8 and 6.1.1.4'
H H 0.0000 0.0000 'International Tables Vol C Tables 4.2.6.8 and 6.1.1.4'
N N 0.0061 0.0033 'International Tables Vol C Tables 4.2.6.8 and 6.1.1.4'
O O 0.0106 0.0060 'International Tables Vol C Tables 4.2.6.8 and 6.1.1.4'
F F 0.0171 0.0103 'International Tables Vol C Tables 4.2.6.8 and 6.1.1.4'
S S 0.1246 0.1234 'International Tables Vol C Tables 4.2.6.8 and 6.1.1.4'
Cl Cl 0.1484 0.1585 'International Tables Vol C Tables 4.2.6.8 and 6.1.1.4'
Pd Pd -0.9988 1.0072 'International Tables Vol C Tables 4.2.6.8 and 6.1.1.4'

loop_
_geom_angle_atom_site_label_1
_geom_angle_atom_site_label_2
_geom_angle_atom_site_label_3
_geom_angle
_geom_angle_site_symmetry_1
_geom_angle_site_symmetry_3
_geom_angle_publ_flag
C40 Pd C20 177.22(12) . . ?
C40 Pd C30 91.04(11) . . ?
C20 Pd C30 91.58(11) . . ?
C40 Pd C1 84.91(11) . . ?
C20 Pd C1 92.63(12) . . ?
C30 Pd C1 170.37(11) . . ?
C20 N2 C21 178.5(3) . . ?
C30 N3 C31 177.4(3) . . ?
C40 N4 C41 173.4(3) . . ?
C2 O2 C3 116.0(3) . . ?
C5 O4 C6 114.6(2) . . ?
C2 C1 C4 114.7(2) . . ?
C2 C1 Pd 102.83(19) . . ?
C4 C1 Pd 113.7(2) . . ?
O1 C2 O2 123.6(3) . . ?
O1 C2 C1 125.9(3) . . ?
O2 C2 C1 110.5(3) . . ?
C1 C4 C5 110.8(2) . . ?
C1 C4 C11 111.8(2) . . ?
C5 C4 C11 115.4(3) . . ?
O3 C5 O4 123.2(3) . . ?
O3 C5 C4 125.9(3) . . ?
O4 C5 C4 110.7(2) . . ?
C16 C11 C12 117.8(3) . . ?
C16 C11 C4 116.2(3) . . ?
C12 C11 C4 126.0(3) . . ?
C13 C12 C11 119.5(3) . . ?
C13 C12 C17 115.6(3) . . ?
C11 C12 C17 124.8(3) . . ?
C14 C13 C12 120.7(3) . . ?
C15 C14 C13 119.8(3) . . ?
C14 C15 C16 120.8(3) . . ?
C15 C16 C11 121.4(3) . . ?
O5 C17 C12 126.2(3) . . ?
N2 C20 Pd 173.2(3) . . ?
C22 C21 C26 123.5(3) . . ?
C22 C21 N2 117.8(3) . . ?
C26 C21 N2 118.7(2) . . ?
C23 C22 C21 116.6(3) . . ?
C23 C22 C27 121.7(3) . . ?
C21 C22 C27 121.7(3) . . ?
C24 C23 C22 121.5(3) . . ?
C23 C24 C25 120.3(3) . . ?
C24 C25 C26 121.0(3) . . ?
C25 C26 C21 117.0(3) . . ?
C25 C26 C28 120.5(3) . . ?
C21 C26 C28 122.5(3) . . ?
N3 C30 Pd 169.5(3) . . ?
C36 C31 C32 124.0(3) . . ?
C36 C31 N3 118.9(3) . . ?
C32 C31 N3 117.1(3) . . ?
C33 C32 C31 117.0(3) . . ?
C33 C32 C37 121.5(3) . . ?
C31 C32 C37 121.5(3) . . ?
C34 C33 C32 120.1(3) . . ?
C35 C34 C33 121.1(3) . . ?
C34 C35 C36 120.8(3) . . ?
C35 C36 C31 117.0(3) . . ?
C35 C36 C38 121.8(3) . . ?
C31 C36 C38 121.2(3) . . ?
N4 C40 Pd 178.6(3) . . ?
C46 C41 N4 116.7(3) . . ?
C46 C41 C42 123.8(3) . . ?
N4 C41 C42 119.4(3) . . ?
C43 C42 C41 116.7(3) . . ?
C43 C42 C47 121.7(3) . . ?
C41 C42 C47 121.5(3) . . ?
C44 C43 C42 121.4(3) . . ?
C43 C44 C45 120.4(3) . . ?
C44 C45 C46 120.7(3) . . ?
C41 C46 C45 116.9(3) . . ?
C41 C46 C48 121.3(3) . . ?
C45 C46 C48 121.8(3) . . ?
O8 S O6 115.69(16) . . ?
O8 S O7 115.11(16) . . ?
O6 S O7 115.28(14) . . ?
O8 S C99 102.99(15) . . ?
O6 S C99 102.84(14) . . ?
O7 S C99 102.06(16) . . ?
F3 C99 F2 107.2(3) . . ?
F3 C99 F1 107.6(3) . . ?
F2 C99 F1 108.3(2) . . ?
F3 C99 S 110.7(2) . . ?
F2 C99 S 111.9(2) . . ?
F1 C99 S 110.9(2) . . ?
Cl1 C98 Cl2 112.9(2) . . ?

loop_
_geom_bond_atom_site_label_1
_geom_bond_atom_site_label_2
_geom_bond_distance
_geom_bond_site_symmetry_2
_geom_bond_publ_flag
Pd C40 1.977(3) . ?
Pd C20 1.980(3) . ?
Pd C30 2.029(3) . ?
Pd C1 2.134(3) . ?
N2 C20 1.157(4) . ?
N2 C21 1.414(4) . ?
N3 C30 1.148(4) . ?
N3 C31 1.407(4) . ?
N4 C40 1.153(4) . ?
N4 C41 1.397(4) . ?
O1 C2 1.205(4) . ?
O2 C2 1.329(4) . ?
O2 C3 1.444(4) . ?
O3 C5 1.200(3) . ?
O4 C5 1.330(4) . ?
O4 C6 1.438(4) . ?
O5 C17 1.220(4) . ?
C1 C2 1.491(4) . ?
C1 C4 1.516(4) . ?
C4 C5 1.518(4) . ?
C4 C11 1.535(4) . ?
C11 C16 1.388(4) . ?
C11 C12 1.418(4) . ?
C12 C13 1.397(4) . ?
C12 C17 1.475(4) . ?
C13 C14 1.384(5) . ?
C14 C15 1.358(5) . ?
C15 C16 1.384(4) . ?
C21 C22 1.397(4) . ?
C21 C26 1.402(4) . ?
C22 C23 1.390(4) . ?
C22 C27 1.494(4) . ?
C23 C24 1.375(4) . ?
C24 C25 1.385(4) . ?
C25 C26 1.386(4) . ?
C26 C28 1.509(4) . ?
C31 C36 1.392(4) . ?
C31 C32 1.398(4) . ?
C32 C33 1.391(4) . ?
C32 C37 1.501(4) . ?
C33 C34 1.389(5) . ?
C34 C35 1.385(5) . ?
C35 C36 1.381(4) . ?
C36 C38 1.513(4) . ?
C41 C46 1.396(4) . ?
C41 C42 1.400(4) . ?
C42 C43 1.383(4) . ?
C42 C47 1.511(4) . ?
C43 C44 1.384(5) . ?
C44 C45 1.388(4) . ?
C45 C46 1.395(4) . ?
C46 C48 1.497(4) . ?
S O8 1.433(2) . ?
S O6 1.439(2) . ?
S O7 1.443(3) . ?
S C99 1.830(3) . ?
C99 F3 1.333(4) . ?
C99 F2 1.331(3) . ?
C99 F1 1.337(4) . ?
C98 Cl1 1.744(4) . ?
C98 Cl2 1.746(4) . ?

loop_
_geom_hbond_atom_site_label_D
_geom_hbond_atom_site_label_H
_geom_hbond_atom_site_label_A
_geom_hbond_distance_DH
_geom_hbond_distance_HA
_geom_hbond_distance_DA
_geom_hbond_angle_DHA
_geom_hbond_site_symmetry_A
C98 H98A O3 0.99 2.42 3.187(4) 134.3 2_666
C23 H23 O5 0.95 2.58 3.504(4) 162.8 1_455
C33 H33 O6 0.95 2.47 3.398(4) 166.8 1_654
C37 H37C O6 0.98 2.62 3.557(4) 158.9 2_656
C98 H98B O7 0.99 2.29 3.265(5) 166.9 .
